data_2204503
loop_
_publ_author_name
'Wei, Yibin'
'Yuan, Caixia'
'Yang, Pin'

_publ_section_title
;
 Tris(1,10-phenanthroline-\k^2^<i>N</i>,<i>N</i>')zinc(II)
 bis(perchlorate) ethanol solvate monohydrate
;
_journal_issue 11
_journal_name_full 'Acta Crystallographica Section E'
_journal_page_first m1686
_journal_page_last m1688
_journal_paper_doi 10.1107/S1600536804026212
_journal_volume 60
_journal_year 2004
_chemical_formula_iupac '[Zn (C12 H8 N2)3] (Cl O4)2, C2 H6 O, H2 O'
_chemical_formula_moiety 'C36 H24 N6 Zn 2+, 2Cl O4 -, C2 H6 O, H2 O'
_chemical_formula_sum 'C38 H32 Cl2 N6 O10 Zn'
_chemical_formula_weight 868.97
_chemical_name_systematic
;
Tris(1,10-phenanthroline-\k^2^N,N')zinc(II) bis(perchlorate) ethanol solvate
monohydrate
;
_space_group_IT_number 2
_symmetry_cell_setting triclinic
_symmetry_space_group_name_Hall '-P 1'
_symmetry_space_group_name_H-M 'P -1'
_atom_sites_solution_hydrogens geom
_atom_sites_solution_primary direct
_atom_sites_solution_secondary difmap
_audit_creation_method SHELXL-97
_cell_angle_alpha 83.049(3)
_cell_angle_beta 76.301(3)
_cell_angle_gamma 68.085(3)
_cell_formula_units_Z 2
_cell_length_a 11.313(2)
_cell_length_b 12.907(3)
_cell_length_c 14.483(3)
_cell_measurement_reflns_used 1357
_cell_measurement_temperature 293(2)
_cell_measurement_theta_max 18.764
_cell_measurement_theta_min 2.768
_cell_volume 1904.9(7)
_computing_cell_refinement 'SAINT (Bruker, 2000)'
_computing_data_collection 'SMART (Bruker, 2000)'
_computing_data_reduction SAINT
_computing_molecular_graphics 'SHELXTL/PC (Sheldrick, 1999)'
_computing_publication_material SHELXTL/PC
_computing_structure_refinement 'SHELXL97 (Sheldrick, 1997)'
_computing_structure_solution 'SHELXS97 (Sheldrick, 1997)'
_diffrn_ambient_temperature 293(2)
_diffrn_measured_fraction_theta_full 0.975
_diffrn_measured_fraction_theta_max 0.975
_diffrn_measurement_device_type 'Bruker SMART APEX CCD'
_diffrn_measurement_method '\f and \w'
_diffrn_radiation_monochromator graphite
_diffrn_radiation_source 'fine-focus sealed tube'
_diffrn_radiation_type MoK\a
_diffrn_radiation_wavelength 0.71073
_diffrn_reflns_av_R_equivalents 0.0417
_diffrn_reflns_av_sigmaI/netI 0.1254
_diffrn_reflns_limit_h_max 13
_diffrn_reflns_limit_h_min -13
_diffrn_reflns_limit_k_max 12
_diffrn_reflns_limit_k_min -15
_diffrn_reflns_limit_l_max 17
_diffrn_reflns_limit_l_min -17
_diffrn_reflns_number 9332
_diffrn_reflns_theta_full 25.01
_diffrn_reflns_theta_max 25.01
_diffrn_reflns_theta_min 2.10
_diffrn_standards_decay_% 0
_diffrn_standards_number 0
_exptl_absorpt_coefficient_mu 0.852
_exptl_absorpt_correction_T_max 0.9196
_exptl_absorpt_correction_T_min 0.7841
_exptl_absorpt_correction_type multi-scan
_exptl_absorpt_process_details '(SADABS; Bruker, 2000)'
_exptl_crystal_colour colorless
_exptl_crystal_density_diffrn 1.515
_exptl_crystal_density_method 'not measured'
_exptl_crystal_description block
_exptl_crystal_F_000 892
_exptl_crystal_size_max 0.30
_exptl_crystal_size_mid 0.20
_exptl_crystal_size_min 0.10
_refine_diff_density_max 0.489
_refine_diff_density_min -0.339
_refine_ls_extinction_method none
_refine_ls_goodness_of_fit_ref 1.003
_refine_ls_hydrogen_treatment mixed
_refine_ls_matrix_type full
_refine_ls_number_parameters 515
_refine_ls_number_reflns 6568
_refine_ls_number_restraints 0
_refine_ls_restrained_S_all 1.003
_refine_ls_R_factor_all 0.1459
_refine_ls_R_factor_gt 0.0851
_refine_ls_shift/su_max 0.001
_refine_ls_shift/su_mean 0.000
_refine_ls_structure_factor_coef Fsqd
_refine_ls_weighting_details 'calc w = 1/[\s^2^(Fo^2^)+(0.0546P)^2^] where P = (Fo^2^+2Fc^2^)/3'
_refine_ls_weighting_scheme calc
_refine_ls_wR_factor_gt 0.1442
_refine_ls_wR_factor_ref 0.1684
_reflns_number_gt 3678
_reflns_number_total 6568
_reflns_threshold_expression I>2\s(I)
_cod_data_source_file hb6094.cif
_cod_data_source_block I
_cod_depositor_comments
;
The following automatic conversions were performed:
'_geom_bond_publ_flag' value 'Y' changed to 'y' according to
'/home/saulius/struct/CIF-dictionaries/cif_core.dic' dictionary named
'cif_core.dic' version 2.4.1 from 2010-06-29 (6
times).

'_geom_hbond_publ_flag' value 'Y' changed to 'y' according to
'/home/saulius/struct/CIF-dictionaries/cif_core.dic' dictionary named
'cif_core.dic' version 2.4.1 from 2010-06-29 (3 times).

Automatic conversion script
Id: cif_fix_enum 1527 2010-12-29 10:47:43Z saulius 

The following automatic conversions were performed:

'_geom_bond_publ_flag' value 'Y' changed to 'y' according to
/home/saulius/struct/CIF-dictionaries/cif_core.dic dictionary named
'cif_core.dic' version 2.4.1 from 2010-06-29 (6
times).

'_geom_hbond_publ_flag' value 'Y' changed to 'y' according
to /home/saulius/struct/CIF-dictionaries/cif_core.dic dictionary
named 'cif_core.dic' version 2.4.1 from 2010-06-29 (3 times).

Automatic conversion script
Id: cif_fix_values 1715 2011-07-08 13:25:40Z adriana 
;
_cod_original_cell_volume 1905.0(7)
_cod_database_code 2204503
_cod_database_fobs_code 2204503

loop_
_symmetry_equiv_pos_as_xyz
'x, y, z'
'-x, -y, -z'

loop_
_atom_site_label
_atom_site_fract_x
_atom_site_fract_y
_atom_site_fract_z
_atom_site_U_iso_or_equiv
_atom_site_adp_type
_atom_site_calc_flag
_atom_site_refinement_flags
_atom_site_occupancy
_atom_site_type_symbol
Zn1 0.77928(7) 0.80788(6) 0.73000(5) 0.0478(3) Uani d . 1 Zn
Cl1 0.2690(2) 0.72269(19) 0.83715(15) 0.0798(6) Uani d . 1 Cl
Cl2 0.4411(2) 0.28407(19) 0.67366(16) 0.0830(6) Uani d . 1 Cl
O1 0.3753(7) 0.7145(5) 0.8750(4) 0.130(2) Uani d . 1 O
O2 0.1589(7) 0.7519(7) 0.9074(5) 0.178(3) Uani d . 1 O
O3 0.2880(8) 0.6168(6) 0.8100(4) 0.159(3) Uani d . 1 O
O4 0.2581(6) 0.7966(5) 0.7583(4) 0.108(2) Uani d . 1 O
O5 0.3433(6) 0.3354(5) 0.7505(4) 0.133(2) Uani d . 1 O
O6 0.4022(7) 0.2165(5) 0.6286(6) 0.150(3) Uani d . 1 O
O7 0.4679(5) 0.3663(5) 0.6082(4) 0.1018(18) Uani d . 1 O
O8 0.5558(6) 0.2177(6) 0.7056(4) 0.140(3) Uani d . 1 O
O9 0.0326(14) 0.2200(13) 0.9264(11) 0.370(8) Uani d . 1 O
H9B -0.0295 0.2303 0.9779 0.554 Uiso d . 1 H
H9A 0.0412 0.2679 0.8780 0.554 Uiso d . 1 H
O10 0.9351(11) 0.6300(12) 0.2234(9) 0.270(6) Uani d . 1 O
H10A 0.8569 0.6473 0.2333 0.406 Uiso d . 1 H
N1 0.8154(5) 0.9227(4) 0.8070(3) 0.0491(13) Uani d . 1 N
N2 0.5848(5) 0.9164(4) 0.7929(3) 0.0524(14) Uani d . 1 N
N3 0.8021(5) 0.6842(4) 0.8473(4) 0.0536(14) Uani d . 1 N
N4 0.7095(5) 0.6890(4) 0.6922(4) 0.0524(14) Uani d . 1 N
N5 0.9770(5) 0.7369(5) 0.6522(4) 0.0546(14) Uani d . 1 N
N6 0.7787(6) 0.9050(4) 0.5961(3) 0.0562(15) Uani d . 1 N
C1 0.9265(7) 0.9231(6) 0.8179(5) 0.067(2) Uani d . 1 C
H1 1.0024 0.8678 0.7892 0.081 Uiso calc R 1 H
C2 0.9381(9) 1.0019(7) 0.8703(5) 0.080(2) Uani d . 1 C
H2 1.0197 0.9997 0.8745 0.096 Uiso calc R 1 H
C3 0.8292(10) 1.0811(7) 0.9144(5) 0.082(2) Uani d . 1 C
H3 0.8348 1.1335 0.9504 0.098 Uiso calc R 1 H
C4 0.7085(8) 1.0836(6) 0.9058(4) 0.0618(19) Uani d . 1 C
C5 0.7034(7) 1.0029(5) 0.8537(4) 0.0515(17) Uani d . 1 C
C6 0.5828(7) 0.9989(5) 0.8437(4) 0.0507(17) Uani d . 1 C
C7 0.5886(10) 1.1650(7) 0.9513(5) 0.083(3) Uani d . 1 C
H7 0.5898 1.2196 0.9872 0.100 Uiso calc R 1 H
C8 0.4766(9) 1.1621(6) 0.9422(5) 0.081(2) Uani d . 1 C
H8 0.4003 1.2161 0.9720 0.097 Uiso calc R 1 H
C9 0.4660(8) 1.0806(6) 0.8891(5) 0.0623(19) Uani d . 1 C
C10 0.3506(8) 1.0754(7) 0.8772(5) 0.079(2) Uani d . 1 C
H10 0.2714 1.1279 0.9049 0.095 Uiso calc R 1 H
C11 0.3525(8) 0.9946(7) 0.8258(6) 0.080(2) Uani d . 1 C
H11 0.2750 0.9913 0.8173 0.096 Uiso calc R 1 H
C12 0.4709(8) 0.9164(6) 0.7855(5) 0.068(2) Uani d . 1 C
H12 0.4700 0.8605 0.7512 0.082 Uiso calc R 1 H
C13 0.8538(7) 0.6804(6) 0.9220(5) 0.0633(19) Uani d . 1 C
H13 0.8970 0.7292 0.9219 0.076 Uiso calc R 1 H
C14 0.8462(8) 0.6074(7) 0.9997(5) 0.079(2) Uani d . 1 C
H14 0.8820 0.6076 1.0512 0.095 Uiso calc R 1 H
C15 0.7852(8) 0.5362(7) 0.9978(5) 0.083(2) Uani d . 1 C
H15 0.7778 0.4870 1.0495 0.100 Uiso calc R 1 H
C16 0.7321(7) 0.5344(6) 0.9190(5) 0.068(2) Uani d . 1 C
C17 0.7455(6) 0.6125(5) 0.8435(4) 0.0513(17) Uani d . 1 C
C18 0.6958(6) 0.6122(5) 0.7617(5) 0.0512(17) Uani d . 1 C
C19 0.6712(9) 0.4587(7) 0.9110(7) 0.094(3) Uani d . 1 C
H19 0.6619 0.4084 0.9614 0.113 Uiso calc R 1 H
C20 0.6263(8) 0.4571(7) 0.8334(7) 0.094(3) Uani d . 1 C
H20 0.5863 0.4068 0.8302 0.113 Uiso calc R 1 H
C21 0.6410(7) 0.5343(6) 0.7554(6) 0.070(2) Uani d . 1 C
C22 0.5976(8) 0.5386(7) 0.6725(7) 0.092(3) Uani d . 1 C
H22 0.5591 0.4885 0.6656 0.110 Uiso calc R 1 H
C23 0.6104(8) 0.6150(8) 0.6015(6) 0.089(3) Uani d . 1 C
H23 0.5812 0.6178 0.5460 0.107 Uiso calc R 1 H
C24 0.6680(7) 0.6886(6) 0.6136(5) 0.070(2) Uani d . 1 C
H24 0.6782 0.7402 0.5646 0.084 Uiso calc R 1 H
C25 1.0747(8) 0.6533(6) 0.6791(5) 0.068(2) Uani d . 1 C
H25 1.0594 0.6188 0.7386 0.082 Uiso calc R 1 H
C26 1.1986(8) 0.6147(7) 0.6228(7) 0.086(2) Uani d . 1 C
H26 1.2639 0.5544 0.6439 0.103 Uiso calc R 1 H
C27 1.2236(8) 0.6643(8) 0.5387(7) 0.086(3) Uani d . 1 C
H27 1.3071 0.6391 0.5010 0.103 Uiso calc R 1 H
C28 1.1260(9) 0.7536(7) 0.5062(5) 0.071(2) Uani d . 1 C
C29 1.0013(7) 0.7872(6) 0.5651(5) 0.0547(18) Uani d . 1 C
C30 0.8949(8) 0.8759(6) 0.5369(4) 0.0588(19) Uani d . 1 C
C31 1.1431(11) 0.8086(11) 0.4173(7) 0.111(4) Uani d . 1 C
H31 1.2243 0.7856 0.3764 0.133 Uiso calc R 1 H
C32 1.0458(12) 0.8925(10) 0.3906(6) 0.105(4) Uani d . 1 C
H32 1.0621 0.9284 0.3319 0.126 Uiso calc R 1 H
C33 0.9171(10) 0.9310(8) 0.4472(5) 0.080(2) Uani d . 1 C
C34 0.8102(12) 1.0152(8) 0.4217(6) 0.102(3) Uani d . 1 C
H34 0.8192 1.0506 0.3620 0.122 Uiso calc R 1 H
C35 0.6942(10) 1.0466(7) 0.4814(6) 0.092(3) Uani d . 1 C
H35 0.6239 1.1053 0.4644 0.111 Uiso calc R 1 H
C36 0.6793(8) 0.9892(6) 0.5709(5) 0.077(2) Uani d . 1 C
H36 0.5986 1.0110 0.6126 0.092 Uiso calc R 1 H
C37 0.9581(17) 0.6197(16) 0.3679(14) 0.235(9) Uani d . 1 C
H37A 0.8729 0.6452 0.4082 0.352 Uiso calc R 1 H
H37B 1.0205 0.6242 0.4006 0.352 Uiso calc R 1 H
H37C 0.9805 0.5436 0.3521 0.352 Uiso calc R 1 H
C38 0.959(3) 0.689(3) 0.2820(19) 0.40(3) Uani d . 1 C
H38A 0.8911 0.7621 0.2917 0.485 Uiso calc R 1 H
H38B 1.0425 0.6973 0.2585 0.485 Uiso calc R 1 H

loop_
_atom_site_aniso_label
_atom_site_aniso_U_11
_atom_site_aniso_U_22
_atom_site_aniso_U_33
_atom_site_aniso_U_12
_atom_site_aniso_U_13
_atom_site_aniso_U_23
Zn1 0.0526(5) 0.0480(5) 0.0408(4) -0.0196(4) -0.0045(3) 0.0012(3)
Cl1 0.1003(18) 0.0809(16) 0.0645(13) -0.0394(14) -0.0224(13) 0.0076(12)
Cl2 0.0765(16) 0.0765(16) 0.0857(15) -0.0264(13) -0.0063(13) 0.0110(13)
O1 0.153(7) 0.143(6) 0.126(5) -0.069(5) -0.076(5) 0.025(4)
O2 0.123(6) 0.198(8) 0.120(5) 0.008(5) 0.016(5) 0.039(5)
O3 0.308(10) 0.118(6) 0.103(5) -0.127(6) -0.063(6) 0.009(4)
O4 0.142(5) 0.114(5) 0.090(4) -0.070(4) -0.051(4) 0.051(4)
O5 0.102(5) 0.147(6) 0.105(5) -0.015(4) 0.018(4) -0.007(4)
O6 0.142(6) 0.110(5) 0.216(7) -0.072(5) -0.015(5) -0.034(5)
O7 0.122(5) 0.104(4) 0.091(4) -0.057(4) -0.028(3) 0.022(3)
O8 0.097(5) 0.165(6) 0.117(5) -0.023(4) -0.016(4) 0.059(5)
O9 0.310(18) 0.385(18) 0.40(2) -0.100(14) -0.070(15) -0.054(16)
O10 0.186(11) 0.349(16) 0.226(12) -0.086(10) 0.055(9) -0.052(11)
N1 0.049(4) 0.051(4) 0.048(3) -0.020(3) -0.010(3) 0.003(3)
N2 0.054(4) 0.054(4) 0.053(3) -0.025(3) -0.010(3) 0.000(3)
N3 0.055(4) 0.049(4) 0.054(3) -0.017(3) -0.010(3) -0.004(3)
N4 0.059(4) 0.056(4) 0.044(3) -0.026(3) -0.005(3) -0.002(3)
N5 0.060(4) 0.046(4) 0.056(4) -0.019(3) -0.007(3) -0.007(3)
N6 0.067(4) 0.043(4) 0.051(3) -0.016(3) -0.009(3) 0.010(3)
C1 0.062(5) 0.072(5) 0.066(5) -0.027(4) -0.009(4) 0.007(4)
C2 0.081(7) 0.090(6) 0.081(6) -0.042(5) -0.021(5) -0.003(5)
C3 0.119(8) 0.082(6) 0.065(5) -0.055(6) -0.019(5) -0.013(5)
C4 0.082(6) 0.061(5) 0.046(4) -0.033(5) -0.004(4) -0.007(4)
C5 0.066(5) 0.048(4) 0.039(4) -0.021(4) -0.008(3) 0.005(3)
C6 0.063(5) 0.044(4) 0.042(4) -0.022(4) -0.005(3) 0.009(3)
C7 0.118(8) 0.070(6) 0.071(5) -0.035(6) -0.027(6) -0.013(4)
C8 0.087(7) 0.055(5) 0.070(5) -0.002(5) 0.002(5) -0.011(4)
C9 0.069(6) 0.052(5) 0.054(4) -0.017(4) 0.001(4) 0.001(4)
C10 0.061(6) 0.075(6) 0.086(6) -0.017(5) -0.003(5) 0.001(5)
C11 0.054(6) 0.083(6) 0.100(6) -0.027(5) -0.012(5) 0.008(5)
C12 0.069(6) 0.064(5) 0.071(5) -0.029(5) -0.003(4) -0.010(4)
C13 0.064(5) 0.066(5) 0.058(4) -0.018(4) -0.017(4) -0.001(4)
C14 0.093(7) 0.075(6) 0.055(5) -0.014(5) -0.023(4) 0.010(4)
C15 0.097(7) 0.065(6) 0.069(6) -0.018(5) -0.012(5) 0.018(4)
C16 0.076(6) 0.054(5) 0.075(5) -0.025(4) -0.017(4) 0.008(4)
C17 0.045(4) 0.051(4) 0.046(4) -0.011(3) -0.001(3) 0.006(3)
C18 0.053(4) 0.043(4) 0.059(4) -0.025(3) -0.001(4) -0.005(3)
C19 0.109(8) 0.075(6) 0.096(7) -0.038(6) -0.018(6) 0.020(5)
C20 0.116(8) 0.066(6) 0.121(8) -0.059(6) -0.026(6) 0.012(6)
C21 0.073(6) 0.065(5) 0.077(5) -0.026(4) -0.021(4) -0.004(4)
C22 0.104(7) 0.084(7) 0.106(7) -0.048(6) -0.028(6) -0.016(6)
C23 0.106(7) 0.098(7) 0.079(6) -0.040(6) -0.038(5) -0.011(5)
C24 0.080(6) 0.075(6) 0.064(5) -0.033(5) -0.017(4) -0.010(4)
C25 0.074(6) 0.056(5) 0.066(5) -0.016(4) -0.001(4) -0.019(4)
C26 0.059(6) 0.087(7) 0.097(7) -0.004(5) -0.010(5) -0.036(6)
C27 0.054(6) 0.108(8) 0.091(7) -0.027(6) 0.012(5) -0.047(6)
C28 0.074(6) 0.083(6) 0.060(5) -0.042(5) 0.015(5) -0.031(5)
C29 0.061(5) 0.056(5) 0.050(4) -0.029(4) 0.003(4) -0.013(4)
C30 0.075(6) 0.069(5) 0.036(4) -0.036(5) 0.001(4) -0.005(4)
C31 0.109(9) 0.154(11) 0.079(7) -0.080(8) 0.031(6) -0.033(7)
C32 0.146(11) 0.133(10) 0.052(5) -0.092(8) 0.025(7) -0.008(6)
C33 0.108(8) 0.083(7) 0.057(5) -0.053(6) -0.005(5) 0.001(5)
C34 0.149(10) 0.094(8) 0.060(6) -0.054(8) -0.011(6) 0.017(5)
C35 0.147(9) 0.063(6) 0.070(6) -0.031(6) -0.053(6) 0.021(5)
C36 0.090(6) 0.066(6) 0.067(5) -0.021(5) -0.016(5) 0.003(4)
C37 0.170(16) 0.27(2) 0.30(2) -0.083(14) -0.040(17) -0.13(2)
C38 0.43(4) 0.69(7) 0.29(3) -0.46(5) 0.11(3) -0.25(4)

loop_
_atom_type_symbol
_atom_type_description
_atom_type_scat_dispersion_real
_atom_type_scat_dispersion_imag
_atom_type_scat_source
C C 0.0033 0.0016 'International Tables Vol C Tables 4.2.6.8 and 6.1.1.4'
H H 0.0000 0.0000 'International Tables Vol C Tables 4.2.6.8 and 6.1.1.4'
N N 0.0061 0.0033 'International Tables Vol C Tables 4.2.6.8 and 6.1.1.4'
O O 0.0106 0.0060 'International Tables Vol C Tables 4.2.6.8 and 6.1.1.4'
Cl Cl 0.1484 0.1585 'International Tables Vol C Tables 4.2.6.8 and 6.1.1.4'
Zn Zn 0.2839 1.4301 'International Tables Vol C Tables 4.2.6.8 and 6.1.1.4'

loop_
_geom_angle_atom_site_label_1
_geom_angle_atom_site_label_2
_geom_angle_atom_site_label_3
_geom_angle
N4 Zn1 N5 97.02(18)
N4 Zn1 N1 163.66(18)
N5 Zn1 N1 95.5(2)
N4 Zn1 N2 92.6(2)
N5 Zn1 N2 166.28(19)
N1 Zn1 N2 77.1(2)
N4 Zn1 N6 97.15(19)
N5 Zn1 N6 76.6(2)
N1 Zn1 N6 95.95(17)
N2 Zn1 N6 92.5(2)
N4 Zn1 N3 76.7(2)
N5 Zn1 N3 95.3(2)
N1 Zn1 N3 91.74(19)
N2 Zn1 N3 96.43(18)
N6 Zn1 N3 169.3(2)
O2 Cl1 O3 106.4(5)
O2 Cl1 O4 112.7(4)
O3 Cl1 O4 109.4(4)
O2 Cl1 O1 108.9(5)
O3 Cl1 O1 108.0(5)
O4 Cl1 O1 111.2(3)
O6 Cl2 O5 110.5(4)
O6 Cl2 O7 109.2(4)
O5 Cl2 O7 109.5(4)
O6 Cl2 O8 109.0(5)
O5 Cl2 O8 110.0(4)
O7 Cl2 O8 108.7(4)
H9B O9 H9A 128.7
C38 O10 H10A 106.5
C1 N1 C5 117.0(6)
C1 N1 Zn1 128.9(5)
C5 N1 Zn1 114.1(4)
C12 N2 C6 116.5(6)
C12 N2 Zn1 129.8(5)
C6 N2 Zn1 113.6(4)
C17 N3 C13 119.7(6)
C17 N3 Zn1 111.8(4)
C13 N3 Zn1 128.2(5)
C24 N4 C18 117.5(6)
C24 N4 Zn1 128.1(5)
C18 N4 Zn1 114.1(4)
C25 N5 C29 117.8(6)
C25 N5 Zn1 128.1(5)
C29 N5 Zn1 114.1(5)
C36 N6 C30 119.2(6)
C36 N6 Zn1 127.4(5)
C30 N6 Zn1 113.4(4)
N1 C1 C2 123.9(7)
N1 C1 H1 118.1
C2 C1 H1 118.1
C3 C2 C1 119.1(8)
C3 C2 H2 120.5
C1 C2 H2 120.5
C2 C3 C4 119.3(8)
C2 C3 H3 120.4
C4 C3 H3 120.4
C5 C4 C3 118.9(8)
C5 C4 C7 118.7(7)
C3 C4 C7 122.3(8)
C4 C5 N1 121.8(7)
C4 C5 C6 121.9(7)
N1 C5 C6 116.4(6)
N2 C6 C9 123.1(7)
N2 C6 C5 118.8(6)
C9 C6 C5 118.1(7)
C8 C7 C4 119.8(8)
C8 C7 H7 120.1
C4 C7 H7 120.1
C7 C8 C9 123.7(8)
C7 C8 H8 118.1
C9 C8 H8 118.1
C10 C9 C6 116.7(7)
C10 C9 C8 125.5(8)
C6 C9 C8 117.8(7)
C11 C10 C9 120.2(8)
C11 C10 H10 119.9
C9 C10 H10 119.9
C10 C11 C12 119.3(8)
C10 C11 H11 120.3
C12 C11 H11 120.3
N2 C12 C11 124.1(7)
N2 C12 H12 118.0
C11 C12 H12 118.0
N3 C13 C14 123.2(7)
N3 C13 H13 118.4
C14 C13 H13 118.4
C15 C14 C13 117.5(7)
C15 C14 H14 121.2
C13 C14 H14 121.2
C14 C15 C16 121.5(7)
C14 C15 H15 119.3
C16 C15 H15 119.3
C17 C16 C15 116.2(7)
C17 C16 C19 119.5(7)
C15 C16 C19 124.3(8)
N3 C17 C16 121.7(6)
N3 C17 C18 120.1(6)
C16 C17 C18 118.2(6)
N4 C18 C21 123.5(6)
N4 C18 C17 116.0(5)
C21 C18 C17 120.5(6)
C20 C19 C16 122.4(8)
C20 C19 H19 118.8
C16 C19 H19 118.8
C19 C20 C21 118.9(7)
C19 C20 H20 120.5
C21 C20 H20 120.5
C18 C21 C22 116.6(7)
C18 C21 C20 120.4(7)
C22 C21 C20 122.9(8)
C23 C22 C21 121.0(7)
C23 C22 H22 119.5
C21 C22 H22 119.5
C22 C23 C24 118.3(7)
C22 C23 H23 120.8
C24 C23 H23 120.8
N4 C24 C23 123.1(7)
N4 C24 H24 118.5
C23 C24 H24 118.5
N5 C25 C26 123.1(7)
N5 C25 H25 118.5
C26 C25 H25 118.5
C27 C26 C25 119.6(8)
C27 C26 H26 120.2
C25 C26 H26 120.2
C26 C27 C28 120.5(8)
C26 C27 H27 119.7
C28 C27 H27 119.7
C27 C28 C31 124.2(9)
C27 C28 C29 117.4(8)
C31 C28 C29 118.3(9)
N5 C29 C28 121.6(7)
N5 C29 C30 117.0(6)
C28 C29 C30 121.4(7)
N6 C30 C33 122.6(8)
N6 C30 C29 118.8(6)
C33 C30 C29 118.5(8)
C32 C31 C28 121.1(10)
C32 C31 H31 119.4
C28 C31 H31 119.4
C31 C32 C33 123.3(10)
C31 C32 H32 118.3
C33 C32 H32 118.3
C34 C33 C30 116.5(8)
C34 C33 C32 126.1(9)
C30 C33 C32 117.3(9)
C35 C34 C33 121.2(8)
C35 C34 H34 119.4
C33 C34 H34 119.4
C34 C35 C36 119.3(8)
C34 C35 H35 120.4
C36 C35 H35 120.4
N6 C36 C35 121.1(8)
N6 C36 H36 119.5
C35 C36 H36 119.5
C38 C37 H37A 109.5
C38 C37 H37B 109.5
H37A C37 H37B 109.5
C38 C37 H37C 109.5
H37A C37 H37C 109.5
H37B C37 H37C 109.5
O10 C38 C37 101(3)
O10 C38 H38A 111.5
C37 C38 H38A 111.5
O10 C38 H38B 111.5
C37 C38 H38B 111.5
H38A C38 H38B 109.3

loop_
_geom_bond_atom_site_label_1
_geom_bond_atom_site_label_2
_geom_bond_distance
_geom_bond_publ_flag
Zn1 N4 2.142(5) y
Zn1 N5 2.154(5) y
Zn1 N1 2.162(5) y
Zn1 N2 2.166(5) y
Zn1 N6 2.178(5) y
Zn1 N3 2.179(5) y
Cl1 O2 1.368(7) ?
Cl1 O3 1.393(6) ?
Cl1 O4 1.395(5) ?
Cl1 O1 1.401(6) ?
Cl2 O6 1.394(6) ?
Cl2 O5 1.396(6) ?
Cl2 O7 1.406(5) ?
Cl2 O8 1.411(6) ?
O9 H9B 0.8790 ?
O9 H9A 0.8893 ?
O10 C38 1.34(2) ?
O10 H10A 0.8079 ?
N1 C1 1.305(7) ?
N1 C5 1.386(7) ?
N2 C12 1.317(8) ?
N2 C6 1.357(7) ?
N3 C17 1.320(7) ?
N3 C13 1.333(7) ?
N4 C24 1.331(7) ?
N4 C18 1.349(7) ?
N5 C25 1.323(8) ?
N5 C29 1.364(7) ?
N6 C36 1.329(8) ?
N6 C30 1.335(8) ?
C1 C2 1.400(9) ?
C1 H1 0.9300 ?
C2 C3 1.348(10) ?
C2 H2 0.9300 ?
C3 C4 1.388(10) ?
C3 H3 0.9300 ?
C4 C5 1.383(8) ?
C4 C7 1.435(10) ?
C5 C6 1.426(8) ?
C6 C9 1.417(9) ?
C7 C8 1.318(10) ?
C7 H7 0.9300 ?
C8 C9 1.430(9) ?
C8 H8 0.9300 ?
C9 C10 1.384(9) ?
C10 C11 1.343(9) ?
C10 H10 0.9300 ?
C11 C12 1.384(9) ?
C11 H11 0.9300 ?
C12 H12 0.9300 ?
C13 C14 1.386(8) ?
C13 H13 0.9300 ?
C14 C15 1.346(9) ?
C14 H14 0.9300 ?
C15 C16 1.417(10) ?
C15 H15 0.9300 ?
C16 C17 1.415(8) ?
C16 C19 1.418(10) ?
C17 C18 1.427(8) ?
C18 C21 1.385(8) ?
C19 C20 1.344(10) ?
C19 H19 0.9300 ?
C20 C21 1.434(10) ?
C20 H20 0.9300 ?
C21 C22 1.388(9) ?
C22 C23 1.358(9) ?
C22 H22 0.9300 ?
C23 C24 1.384(9) ?
C23 H23 0.9300 ?
C24 H24 0.9300 ?
C25 C26 1.383(9) ?
C25 H25 0.9300 ?
C26 C27 1.326(10) ?
C26 H26 0.9300 ?
C27 C28 1.390(10) ?
C27 H27 0.9300 ?
C28 C31 1.401(11) ?
C28 C29 1.403(9) ?
C29 C30 1.421(9) ?
C30 C33 1.418(9) ?
C31 C32 1.321(12) ?
C31 H31 0.9300 ?
C32 C33 1.425(12) ?
C32 H32 0.9300 ?
C33 C34 1.384(11) ?
C34 C35 1.335(11) ?
C34 H34 0.9300 ?
C35 C36 1.420(9) ?
C35 H35 0.9300 ?
C36 H36 0.9300 ?
C37 C38 1.44(3) ?
C37 H37A 0.9600 ?
C37 H37B 0.9600 ?
C37 H37C 0.9600 ?
C38 H38A 0.9700 ?
C38 H38B 0.9700 ?

loop_
_geom_hbond_atom_site_label_D
_geom_hbond_atom_site_label_H
_geom_hbond_atom_site_label_A
_geom_hbond_site_symmetry_A
_geom_hbond_distance_DH
_geom_hbond_distance_HA
_geom_hbond_distance_DA
_geom_hbond_angle_DHA
_geom_hbond_publ_flag
O10 H10A O5 2_666 0.81 2.15 2.947(14) 170 y
O9 H9A O10 2_666 0.89 1.89 2.78(2) 178 y
O9 H9B O2 2_567 0.88 1.91 2.788(17) 178 y
